data_4511670
loop_
_publ_author_name
'Gonell, Sergio'
'Peris, Eduardo'

_publ_section_title
;
 Pyrene-Based Mono- and Di-N-Heterocyclic Carbene Ligand Complexes of
 Ruthenium for the Preparation of Mixed Arylated/Alkylated Arylpyridines
;
_journal_issue 8
_journal_name_full 'ACS Catalysis'
_journal_page_first 2811
_journal_paper_doi 10.1021/cs500735u
_journal_volume 4
_journal_year 2014
_chemical_formula_moiety 'C50 H62 Cl4 N4 Ru2, 2(C2 H4 Cl2), C2 Cl2'
_chemical_formula_sum 'C56 H70 Cl10 N4 Ru2'
_chemical_formula_weight 1355.80
_chemical_name_systematic
;
 ? 
;
_space_group_crystal_system monoclinic
_space_group_IT_number 15
_space_group_name_Hall '-C 2yc'
_space_group_name_H-M_alt 'C 1 2/c 1'
_symmetry_space_group_name_Hall '-C 2yc'
_symmetry_space_group_name_H-M 'C 1 2/c 1'
_atom_sites_solution_hydrogens geom
_atom_sites_solution_primary direct
_atom_sites_solution_secondary difmap
_audit_creation_date 2014-05-07
_audit_creation_method
;
Olex2 1.2
(compiled 2014.03.20 svn.r2914 for OlexSys, GUI svn.r4816)
;
_cell_angle_alpha 90.00
_cell_angle_beta 108.654(3)
_cell_angle_gamma 90.00
_cell_formula_units_Z 4
_cell_length_a 23.4392(7)
_cell_length_b 12.8809(3)
_cell_length_c 20.9819(6)
_cell_measurement_temperature 293(2)
_cell_volume 6002.0(3)
_computing_molecular_graphics 'Olex2 (Dolomanov et al., 2009)'
_computing_publication_material 'Olex2 (Dolomanov et al., 2009)'
_computing_structure_refinement 'ShelXL (Sheldrick, 2008)'
_computing_structure_solution 'ShelXS (Sheldrick, 2008)'
_diffrn_ambient_temperature 293(2)
_diffrn_measured_fraction_theta_full 0.975
_diffrn_measured_fraction_theta_max 0.975
_diffrn_measurement_device_type 'SuperNova, Dual, Cu at zero, Atlas'
_diffrn_radiation_monochromator graphite
_diffrn_radiation_type CuK\a
_diffrn_radiation_wavelength 1.54184
_diffrn_reflns_av_R_equivalents 0.0441
_diffrn_reflns_av_unetI/netI 0.0414
_diffrn_reflns_limit_h_max 25
_diffrn_reflns_limit_h_min -28
_diffrn_reflns_limit_k_max 15
_diffrn_reflns_limit_k_min -15
_diffrn_reflns_limit_l_max 25
_diffrn_reflns_limit_l_min -25
_diffrn_reflns_number 16589
_diffrn_reflns_theta_full 73.15
_diffrn_reflns_theta_max 73.15
_diffrn_reflns_theta_min 3.97
_diffrn_source 'fine-focus sealed tube'
_exptl_absorpt_coefficient_mu 8.475
_exptl_absorpt_correction_T_max 0.899
_exptl_absorpt_correction_T_min 0.625
_exptl_absorpt_correction_type gaussian
_exptl_absorpt_process_details
;
CrysAlisPro, Agilent Technologies,
Version 1.171.37.31 (release 14-01-2014 CrysAlis171 .NET)
(compiled Jan 14 2014,18:38:05)
Numerical absorption correction based on gaussian integration over
            a multifaceted crystal model
Empirical absorption correction using spherical harmonics,
 implemented in SCALE3 ABSPACK scaling algorithm.
;
_exptl_crystal_density_diffrn 1.500
_exptl_crystal_density_method 'not measured'
_exptl_crystal_F_000 2768
_exptl_crystal_size_max 0.278
_exptl_crystal_size_mid 0.1182
_exptl_crystal_size_min 0.0397
_refine_diff_density_max 1.472
_refine_diff_density_min -1.115
_refine_diff_density_rms 0.114
_refine_ls_extinction_method none
_refine_ls_goodness_of_fit_ref 1.069
_refine_ls_hydrogen_treatment constr
_refine_ls_matrix_type full
_refine_ls_number_parameters 351
_refine_ls_number_reflns 5862
_refine_ls_number_restraints 15
_refine_ls_restrained_S_all 1.074
_refine_ls_R_factor_all 0.0808
_refine_ls_R_factor_gt 0.0635
_refine_ls_shift/su_max 0.001
_refine_ls_shift/su_mean 0.000
_refine_ls_structure_factor_coef Fsqd
_refine_ls_weighting_details 'calc w=1/[\s^2^(Fo^2^)+(0.0951P)^2^+36.8811P] where P=(Fo^2^+2Fc^2^)/3'
_refine_ls_weighting_scheme calc
_refine_ls_wR_factor_gt 0.1794
_refine_ls_wR_factor_ref 0.1913
_reflns_number_gt 4729
_reflns_number_total 5862
_reflns_threshold_expression >2sigma(I)
_cod_data_source_file cs500735u_si_001.cif
_cod_data_source_block str1644
_cod_depositor_comments 'Adding full bibliography for 4511670.cif.'
_cod_database_code 4511670
_olex2_refinement_description
;
1. Fixed Uiso
 At 1.2 times of:
  All C(H) groups, All C(H,H) groups
 At 1.5 times of:
  All C(H,H,H) groups
2. Restrained distances
 C27-C26
 1.54 with sigma of 0.02
 C28-Cl5
 1.79 with sigma of 0.02
 C28_$1-C28
 1.54 with sigma of 0.02
3. Uiso/Uaniso restraints and constraints
Uanis(C28) \\sim Ueq: with sigma of 0.1 and sigma for terminal atoms of 0.2
Uanis(C28) \\sim Ueq: with sigma of 0.000001 and sigma for terminal atoms of 0
4. Others
 Fixed Sof: Cl5(0.5) Cl6(0.33) Cl7(0.17)
5.a Ternary CH refined with riding coordinates:
 C9(H9)
5.b Secondary CH2 refined with riding coordinates:
 C27(H27A,H27B), C26(H26A,H26B)
5.c Aromatic/amide H refined with riding coordinates:
 C17(H17), C19(H19), C2(H2), C6(H6), C3(H3), C5(H5)
5.d Idealised Me refined as rotating group:
 C13(H13A,H13B,H13C), C12(H12A,H12B,H12C), C8(H8A,H8B,H8C), C11(H11A,H11B,
 H11C), C10(H10A,H10B,H10C), C25(H25A,H25B,H25C), C23(H23A,H23B,H23C), C24(H24A,
 H24B,H24C)
;

loop_
_space_group_symop_id
_space_group_symop_operation_xyz
1 'x, y, z'
2 '-x, y, -z+1/2'
3 'x+1/2, y+1/2, z'
4 '-x+1/2, y+1/2, -z+1/2'
5 '-x, -y, -z'
6 'x, -y, z-1/2'
7 '-x+1/2, -y+1/2, -z'
8 'x+1/2, -y+1/2, z-1/2'

loop_
_atom_site_label
_atom_site_type_symbol
_atom_site_fract_x
_atom_site_fract_y
_atom_site_fract_z
_atom_site_U_iso_or_equiv
_atom_site_adp_type
_atom_site_occupancy
_atom_site_calc_flag
_atom_site_disorder_assembly
_atom_site_disorder_group
_atom_site_refinement_flags_posn
_atom_site_refinement_flags_adp
Ru1 Ru 0.249438(19) 0.50498(3) 0.218321(19) 0.04081(18) Uani 1 d . . . .
Cl1 Cl 0.32384(7) 0.38025(12) 0.28279(8) 0.0586(4) Uani 1 d . . . .
Cl2 Cl 0.17660(8) 0.38489(12) 0.23656(9) 0.0652(4) Uani 1 d . . . .
N1 N 0.29874(19) 0.6078(3) 0.3602(2) 0.0390(9) Uani 1 d . . . .
C21 C 0.2182(2) 0.7578(4) 0.4861(2) 0.0322(9) Uani 1 d . . . .
N2 N 0.20175(19) 0.6221(3) 0.32054(19) 0.0373(9) Uani 1 d . . . .
C15 C 0.2195(2) 0.6701(4) 0.3838(2) 0.0357(10) Uani 1 d . . . .
C14 C 0.2806(2) 0.6589(4) 0.4092(2) 0.0355(10) Uani 1 d . . . .
C18 C 0.0925(2) 0.7987(5) 0.4285(3) 0.0445(12) Uani 1 d . . . .
C16 C 0.1850(2) 0.7231(4) 0.4194(2) 0.0347(10) Uani 1 d . . . .
C17 C 0.1239(2) 0.7448(4) 0.3933(3) 0.0436(12) Uani 1 d . . . .
H17 H 0.1030 0.7221 0.3500 0.052 Uiso 1 calc . . R .
C1 C 0.2499(2) 0.5820(4) 0.3065(2) 0.0381(10) Uani 1 d . . . .
C20 C 0.1853(2) 0.8095(4) 0.5235(2) 0.0354(10) Uani 1 d . . . .
C13 C 0.1397(2) 0.6171(5) 0.2748(3) 0.0487(13) Uani 1 d . . . .
H13A H 0.1150 0.5818 0.2965 0.073 Uiso 1 calc . . GR .
H13B H 0.1389 0.5801 0.2348 0.073 Uiso 1 calc . . GR .
H13C H 0.1247 0.6862 0.2630 0.073 Uiso 1 calc . . GR .
C19 C 0.1240(2) 0.8301(5) 0.4938(3) 0.0431(12) Uani 1 d . . . .
H19 H 0.1036 0.8659 0.5184 0.052 Uiso 1 calc . . R .
C12 C 0.3606(3) 0.5961(5) 0.3610(3) 0.0532(15) Uani 1 d . . . .
H12A H 0.3810 0.6616 0.3716 0.080 Uiso 1 calc . . GR .
H12B H 0.3610 0.5732 0.3176 0.080 Uiso 1 calc . . GR .
H12C H 0.3807 0.5457 0.3944 0.080 Uiso 1 calc . . GR .
C2 C 0.2655(3) 0.6527(5) 0.1774(3) 0.0588(16) Uani 1 d . . . .
H2 H 0.2771 0.7154 0.1998 0.071 Uiso 1 calc . . R .
C6 C 0.2916(3) 0.4873(5) 0.1384(3) 0.0585(17) Uani 1 d . . . .
H6 H 0.3202 0.4398 0.1345 0.070 Uiso 1 calc . . R .
C4 C 0.1851(3) 0.5357(5) 0.1166(3) 0.0564(15) Uani 1 d . . . .
C3 C 0.2045(3) 0.6299(5) 0.1496(3) 0.0557(16) Uani 1 d . . . .
H3 H 0.1761 0.6781 0.1530 0.067 Uiso 1 calc . . R .
C7 C 0.3102(3) 0.5823(6) 0.1723(3) 0.0615(17) Uani 1 d . . . .
C5 C 0.2296(4) 0.4646(5) 0.1104(3) 0.0593(17) Uani 1 d . . . .
H5 H 0.2177 0.4023 0.0876 0.071 Uiso 1 calc . . R .
C9 C 0.1179(4) 0.5154(7) 0.0866(4) 0.078(2) Uani 1 d . . . .
H9 H 0.0996 0.5292 0.1217 0.094 Uiso 1 calc . . R .
C8 C 0.3763(4) 0.6086(9) 0.1999(4) 0.094(3) Uani 1 d . . . .
H8A H 0.3826 0.6588 0.2353 0.141 Uiso 1 calc . . GR .
H8B H 0.3895 0.6368 0.1647 0.141 Uiso 1 calc . . GR .
H8C H 0.3988 0.5468 0.2174 0.141 Uiso 1 calc . . GR .
C11 C 0.1023(5) 0.4079(10) 0.0631(7) 0.127(5) Uani 1 d . . . .
H11A H 0.1096 0.3981 0.0209 0.191 Uiso 1 calc . . GR .
H11B H 0.0606 0.3953 0.0572 0.191 Uiso 1 calc . . GR .
H11C H 0.1267 0.3603 0.0957 0.191 Uiso 1 calc . . GR .
C10 C 0.0912(5) 0.5927(12) 0.0298(7) 0.137(5) Uani 1 d . . . .
H10A H 0.0481 0.5876 0.0150 0.205 Uiso 1 calc . . GR .
H10B H 0.1057 0.5772 -0.0071 0.205 Uiso 1 calc . . GR .
H10C H 0.1031 0.6618 0.0456 0.205 Uiso 1 calc . . GR .
C22 C 0.0253(3) 0.8250(6) 0.3960(3) 0.0612(17) Uani 1 d . . . .
C25 C -0.0083(4) 0.7348(12) 0.3561(7) 0.157(7) Uani 1 d . . . .
H25A H 0.0082 0.7182 0.3209 0.236 Uiso 1 calc . . GR .
H25B H -0.0500 0.7525 0.3367 0.236 Uiso 1 calc . . GR .
H25C H -0.0044 0.6757 0.3851 0.236 Uiso 1 calc . . GR .
C23 C -0.0046(4) 0.8535(12) 0.4472(5) 0.121(5) Uani 1 d . . . .
H23A H 0.0053 0.8028 0.4826 0.182 Uiso 1 calc . . GR .
H23B H -0.0474 0.8554 0.4260 0.182 Uiso 1 calc . . GR .
H23C H 0.0093 0.9206 0.4657 0.182 Uiso 1 calc . . GR .
C24 C 0.0196(5) 0.9157(14) 0.3500(9) 0.188(9) Uani 1 d . . . .
H24A H -0.0045 0.8966 0.3053 0.281 Uiso 1 calc . . GR .
H24B H 0.0589 0.9364 0.3498 0.281 Uiso 1 calc . . GR .
H24C H 0.0009 0.9724 0.3654 0.281 Uiso 1 calc . . GR .
Cl3 Cl 0.3644(3) 0.3932(4) 0.5027(3) 0.191(2) Uani 1 d . . . .
C27 C 0.2543(12) 0.3772(12) 0.4261(8) 0.230(14) Uani 1 d . . D .
H27A H 0.2625 0.3229 0.3983 0.276 Uiso 1 calc . . R .
H27B H 0.2619 0.4427 0.4075 0.276 Uiso 1 calc . . R .
Cl4 Cl 0.1761(4) 0.3725(9) 0.4147(3) 0.297(5) Uani 1 d . . . .
C26 C 0.2989(14) 0.368(3) 0.4919(11) 0.51(4) Uani 1 d . . D .
H26A H 0.2974 0.2963 0.5064 0.612 Uiso 1 calc . . R .
H26B H 0.2858 0.4110 0.5223 0.612 Uiso 1 calc . . R .
Cl5 Cl -0.0059(4) 0.2555(9) 0.1432(5) 0.170(3) Uani 0.50 d A 3 D .
C28 C 0.0020(15) 0.3561(19) 0.2137(8) 0.273(13) Uani 1 d . . D U
Cl6 Cl -0.0076(13) 0.4728(19) 0.1816(16) 0.167(12) Uani 0.33 d A 2 . .
Cl7 Cl -0.0036(13) 0.487(2) 0.212(2) 0.120(14) Uani 0.17 d . 1 . .

loop_
_atom_site_aniso_label
_atom_site_aniso_U_11
_atom_site_aniso_U_22
_atom_site_aniso_U_33
_atom_site_aniso_U_23
_atom_site_aniso_U_13
_atom_site_aniso_U_12
Ru1 0.0507(3) 0.0347(2) 0.0340(3) -0.00381(14) 0.00929(19) 0.00265(16)
Cl1 0.0614(9) 0.0485(8) 0.0604(8) 0.0056(6) 0.0120(7) 0.0133(6)
Cl2 0.0633(10) 0.0500(8) 0.0742(10) 0.0094(7) 0.0107(8) -0.0075(7)
N1 0.037(2) 0.049(2) 0.0294(19) -0.0055(17) 0.0070(17) 0.0027(18)
C21 0.032(2) 0.031(2) 0.029(2) 0.0041(17) 0.0043(17) 0.0004(18)
N2 0.035(2) 0.043(2) 0.0280(19) -0.0026(16) 0.0025(16) 0.0026(18)
C15 0.038(3) 0.038(2) 0.027(2) -0.0008(18) 0.0039(19) -0.001(2)
C14 0.032(2) 0.042(2) 0.031(2) -0.0024(19) 0.0082(19) 0.002(2)
C18 0.031(3) 0.055(3) 0.039(3) -0.007(2) 0.001(2) 0.001(2)
C16 0.034(2) 0.035(2) 0.029(2) 0.0001(18) 0.0033(19) 0.0003(19)
C17 0.037(3) 0.053(3) 0.032(2) -0.008(2) 0.000(2) 0.001(2)
C1 0.039(3) 0.040(2) 0.031(2) -0.0012(19) 0.006(2) 0.003(2)
C20 0.031(2) 0.040(2) 0.032(2) -0.0018(19) 0.0063(19) 0.0007(19)
C13 0.039(3) 0.062(3) 0.036(3) -0.011(2) -0.002(2) 0.004(3)
C19 0.036(3) 0.055(3) 0.035(3) -0.007(2) 0.007(2) 0.005(2)
C12 0.041(3) 0.074(4) 0.043(3) -0.017(3) 0.011(2) 0.003(3)
C2 0.092(5) 0.041(3) 0.046(3) -0.003(2) 0.026(3) -0.008(3)
C6 0.062(4) 0.072(4) 0.051(4) 0.002(3) 0.030(3) 0.019(3)
C4 0.069(4) 0.059(3) 0.034(3) 0.000(3) 0.007(3) 0.006(3)
C3 0.084(5) 0.040(3) 0.041(3) 0.010(2) 0.018(3) 0.017(3)
C7 0.075(4) 0.070(4) 0.042(3) 0.004(3) 0.023(3) -0.010(3)
C5 0.090(5) 0.048(3) 0.041(3) -0.011(3) 0.022(3) 0.006(3)
C9 0.071(5) 0.094(6) 0.056(4) -0.002(4) 0.001(4) 0.010(4)
C8 0.085(6) 0.137(9) 0.072(5) -0.011(5) 0.041(5) -0.032(6)
C11 0.093(7) 0.117(9) 0.136(10) -0.055(8) -0.013(7) -0.014(7)
C10 0.094(8) 0.189(14) 0.111(9) 0.041(9) 0.009(7) 0.034(9)
C22 0.038(3) 0.086(5) 0.051(3) -0.014(3) 0.002(3) 0.013(3)
C25 0.038(4) 0.217(15) 0.178(12) -0.131(12) -0.020(6) 0.013(6)
C23 0.047(4) 0.216(14) 0.086(6) -0.044(8) 0.001(4) 0.036(6)
C24 0.068(7) 0.234(18) 0.226(17) 0.142(15) 0.000(9) 0.050(9)
Cl3 0.289(7) 0.140(3) 0.167(4) 0.005(3) 0.106(4) -0.026(4)
C27 0.51(4) 0.114(10) 0.130(12) -0.033(9) 0.20(2) -0.102(17)
Cl4 0.283(8) 0.479(15) 0.172(5) -0.001(7) 0.133(6) -0.051(9)
C26 0.93(10) 0.49(6) 0.23(3) -0.13(3) 0.36(5) -0.51(7)
Cl5 0.121(5) 0.212(10) 0.193(8) -0.013(7) 0.071(5) -0.026(6)
C28 0.273(13) 0.273(13) 0.274(13) 0.0000(10) 0.087(4) 0.0000(10)
Cl6 0.115(13) 0.179(17) 0.24(3) -0.001(14) 0.095(16) -0.009(10)
Cl7 0.060(9) 0.069(9) 0.22(4) 0.028(13) 0.03(2) 0.008(8)

loop_
_atom_type_symbol
_atom_type_description
_atom_type_scat_dispersion_real
_atom_type_scat_dispersion_imag
_atom_type_scat_source
C C 0.0181 0.0091 'International Tables Vol C Tables 4.2.6.8 and 6.1.1.4'
H H 0.0000 0.0000 'International Tables Vol C Tables 4.2.6.8 and 6.1.1.4'
Cl Cl 0.3639 0.7018 'International Tables Vol C Tables 4.2.6.8 and 6.1.1.4'
N N 0.0311 0.0180 'International Tables Vol C Tables 4.2.6.8 and 6.1.1.4'
Ru Ru 0.0552 3.2960 'International Tables Vol C Tables 4.2.6.8 and 6.1.1.4'

loop_
_geom_angle_atom_site_label_1
_geom_angle_atom_site_label_2
_geom_angle_atom_site_label_3
_geom_angle
_geom_angle_site_symmetry_1
_geom_angle_site_symmetry_3
Cl2 Ru1 Cl1 84.65(6) . .
C1 Ru1 Cl1 91.24(14) . .
C1 Ru1 Cl2 88.14(15) . .
C1 Ru1 C2 88.9(2) . .
C1 Ru1 C6 147.1(3) . .
C1 Ru1 C4 125.1(2) . .
C1 Ru1 C3 95.7(2) . .
C1 Ru1 C7 110.6(2) . .
C1 Ru1 C5 161.8(2) . .
C2 Ru1 Cl1 127.9(2) . .
C2 Ru1 Cl2 147.4(2) . .
C2 Ru1 C6 67.3(2) . .
C2 Ru1 C4 67.3(3) . .
C2 Ru1 C3 37.2(3) . .
C2 Ru1 C7 37.8(3) . .
C2 Ru1 C5 79.0(2) . .
C6 Ru1 Cl1 86.52(18) . .
C6 Ru1 Cl2 124.2(2) . .
C6 Ru1 C4 67.7(3) . .
C6 Ru1 C5 37.1(3) . .
C4 Ru1 Cl1 142.78(18) . .
C4 Ru1 Cl2 88.3(2) . .
C4 Ru1 C5 37.4(3) . .
C3 Ru1 Cl1 163.0(2) . .
C3 Ru1 Cl2 111.0(2) . .
C3 Ru1 C6 79.3(2) . .
C3 Ru1 C4 37.0(2) . .
C3 Ru1 C7 67.7(3) . .
C3 Ru1 C5 66.5(2) . .
C7 Ru1 Cl1 95.4(2) . .
C7 Ru1 Cl2 161.21(19) . .
C7 Ru1 C6 37.3(3) . .
C7 Ru1 C4 80.3(3) . .
C7 Ru1 C5 67.2(3) . .
C5 Ru1 Cl1 106.89(18) . .
C5 Ru1 Cl2 94.8(2) . .
C14 N1 C12 125.3(4) . .
C1 N1 C14 110.4(4) . .
C1 N1 C12 123.7(4) . .
C21 C21 C16 121.6(5) 7_566 .
C20 C21 C21 121.0(5) . 7_566
C20 C21 C16 117.4(4) . .
C15 N2 C13 124.9(4) . .
C1 N2 C15 111.0(4) . .
C1 N2 C13 124.1(4) . .
N2 C15 C16 131.0(4) . .
C14 C15 N2 106.2(4) . .
C14 C15 C16 122.8(4) . .
N1 C14 C20 130.6(4) . 7_566
C15 C14 N1 107.0(4) . .
C15 C14 C20 122.4(4) . 7_566
C17 C18 C19 117.8(5) . .
C17 C18 C22 121.1(5) . .
C19 C18 C22 121.0(5) . .
C15 C16 C21 115.7(4) . .
C17 C16 C21 119.3(4) . .
C17 C16 C15 124.9(4) . .
C18 C17 C16 123.2(5) . .
N1 C1 Ru1 127.5(4) . .
N2 C1 Ru1 127.0(4) . .
N2 C1 N1 105.3(4) . .
C21 C20 C14 116.3(4) . 7_566
C19 C20 C21 120.2(4) . .
C19 C20 C14 123.5(5) . 7_566
C18 C19 C20 121.9(5) . .
C3 C2 Ru1 72.3(3) . .
C3 C2 C7 121.2(6) . .
C7 C2 Ru1 72.2(4) . .
C7 C6 Ru1 70.7(4) . .
C7 C6 C5 119.9(6) . .
C5 C6 Ru1 71.7(4) . .
C3 C4 Ru1 70.4(3) . .
C3 C4 C5 118.1(7) . .
C3 C4 C9 118.9(7) . .
C5 C4 Ru1 71.4(3) . .
C5 C4 C9 122.9(6) . .
C9 C4 Ru1 131.5(5) . .
C2 C3 Ru1 70.5(4) . .
C2 C3 C4 121.2(6) . .
C4 C3 Ru1 72.6(3) . .
C2 C7 Ru1 70.0(4) . .
C2 C7 C8 121.4(7) . .
C6 C7 Ru1 71.9(4) . .
C6 C7 C2 118.5(7) . .
C6 C7 C8 120.1(7) . .
C8 C7 Ru1 131.5(5) . .
C6 C5 Ru1 71.1(4) . .
C6 C5 C4 121.0(6) . .
C4 C5 Ru1 71.2(3) . .
C4 C9 C10 108.8(8) . .
C11 C9 C4 114.3(8) . .
C11 C9 C10 110.8(10) . .
C25 C22 C18 110.8(6) . .
C25 C22 C23 107.9(9) . .
C23 C22 C18 112.5(6) . .
C24 C22 C18 108.9(7) . .
C24 C22 C25 108.8(11) . .
C24 C22 C23 107.8(11) . .
C26 C27 Cl4 121.8(13) . .
C27 C26 Cl3 120.9(16) . .
Cl6 C28 Cl5 109.6(13) . .
Cl6 C28 Cl7 22(2) . .
Cl7 C28 Cl5 132(2) . .
Cl7 Cl7 C28 89.9(17) 2 .

loop_
_geom_bond_atom_site_label_1
_geom_bond_atom_site_label_2
_geom_bond_distance
_geom_bond_site_symmetry_2
Ru1 Cl1 2.4378(15) .
Ru1 Cl2 2.4231(17) .
Ru1 C1 2.097(5) .
Ru1 C2 2.169(6) .
Ru1 C6 2.214(6) .
Ru1 C4 2.220(6) .
Ru1 C3 2.192(6) .
Ru1 C7 2.199(7) .
Ru1 C5 2.222(6) .
N1 C14 1.396(6) .
N1 C1 1.366(6) .
N1 C12 1.453(7) .
C21 C21 1.430(9) 7_566
C21 C16 1.438(6) .
C21 C20 1.430(7) .
N2 C15 1.402(6) .
N2 C1 1.356(7) .
N2 C13 1.465(6) .
C15 C14 1.367(7) .
C15 C16 1.435(7) .
C14 C20 1.441(7) 7_566
C18 C17 1.384(8) .
C18 C19 1.393(7) .
C18 C22 1.541(8) .
C16 C17 1.389(7) .
C20 C14 1.441(7) 7_566
C20 C19 1.397(7) .
C2 C3 1.391(10) .
C2 C7 1.416(10) .
C6 C7 1.412(10) .
C6 C5 1.413(11) .
C4 C3 1.399(9) .
C4 C5 1.424(10) .
C4 C9 1.522(11) .
C7 C8 1.509(11) .
C9 C11 1.476(13) .
C9 C10 1.525(14) .
C22 C25 1.501(13) .
C22 C23 1.502(11) .
C22 C24 1.494(15) .
Cl3 C26 1.52(3) .
C27 Cl4 1.77(2) .
C27 C26 1.446(19) .
Cl5 C28 1.931(15) .
C28 Cl6 1.63(3) .
C28 Cl7 1.69(4) .
Cl7 Cl7 1.54(10) 2
